data_1515158
loop_
_publ_author_name
'Fallon, Thomas'
'Willis, Anthony C.'
'Rae, A. David'
'Paddon-Row, Michael N.'
'Sherburn, Michael S.'

_publ_section_title
;
 \b-Oligofurans
;
_journal_issue 6
_journal_name_full 'Chemical Science'
_journal_page_first 2133
_journal_paper_doi 10.1039/c2sc20130e
_journal_volume 3
_journal_year 2012
_chemical_compound_source local
_chemical_formula_moiety 'C12 H8 O3'
_chemical_formula_sum 'C12 H8 O3'
_chemical_formula_weight 200.19
_space_group_IT_number 29
_symmetry_cell_setting orthorhombic
_symmetry_space_group_name_Hall 'P 2c -2ac'
_symmetry_space_group_name_H-M 'P c a 21'
_atom_sites_solution_hydrogens geom
_atom_sites_solution_primary direct
_audit_creation_date 07-06-20
_audit_creation_method CRYSTALS_ver_12.18
_audit_update_record
;
2007-06-20 - Report on C12 H8 O3
by Anthony C. Willis
for Thomas Fallon and Mick Sherburn
2007-06-20 - passes checkcif tests with minor warnings
;
_cell_angle_alpha 90
_cell_angle_beta 90
_cell_angle_gamma 90
_cell_formula_units_Z 4
_cell_length_a 24.2219(9)
_cell_length_b 5.1953(2)
_cell_length_c 7.4212(3)
_cell_measurement_reflns_used 13108
_cell_measurement_temperature 150
_cell_measurement_theta_max 30.0
_cell_measurement_theta_min 2.6
_cell_volume 933.88(6)
_computing_cell_refinement 'Denzo/Scalepack (Otwinowski & Minor, 1997)'
_computing_data_collection 'COLLECT (Nonius BV, 1997)'
_computing_data_reduction 'Denzo/Scalepack (Otwinowski & Minor, 1997)'
_computing_molecular_graphics
;
ORTEP-II (Johnson 1976) in teXsan (MSC, 1992-1997)
;
_computing_publication_material 'CRYSTALS (Watkin et al 2003)'
_computing_structure_refinement 'CRYSTALS (Watkin et al 2003)'
_computing_structure_solution 'SIR92 (Altomare et al, 1994)'
_diffrn_ambient_temperature 150
_diffrn_measured_fraction_theta_full 0.989
_diffrn_measured_fraction_theta_max 0.987
_diffrn_measurement_device_type 'Nonius KappaCCD'
_diffrn_measurement_method ' \f and \w scans with CCD '
_diffrn_radiation_monochromator graphite
_diffrn_radiation_type 'Mo K\a'
_diffrn_radiation_wavelength 0.71073
_diffrn_reflns_av_R_equivalents 0.039
_diffrn_reflns_limit_h_max 34
_diffrn_reflns_limit_h_min -34
_diffrn_reflns_limit_k_max 7
_diffrn_reflns_limit_k_min -7
_diffrn_reflns_limit_l_max 10
_diffrn_reflns_limit_l_min -10
_diffrn_reflns_number 14543
_diffrn_reflns_theta_full 29.460
_diffrn_reflns_theta_max 30.061
_diffrn_reflns_theta_min 3.219
_diffrn_standards_number 0
_exptl_absorpt_coefficient_mu 0.103
_exptl_absorpt_correction_T_max 0.975
_exptl_absorpt_correction_T_min 0.904
_exptl_absorpt_correction_type multi-scan
_exptl_absorpt_process_details
;
multi-scan from symmetry-related measurements
Sortav (Blessing 1995, 1997)
;
_exptl_crystal_colour yellow
_exptl_crystal_density_diffrn 1.424
_exptl_crystal_density_meas ?
_exptl_crystal_description plate
_exptl_crystal_F_000 416
_exptl_crystal_size_max 0.50
_exptl_crystal_size_mid 0.43
_exptl_crystal_size_min 0.25
_refine_diff_density_max 0.24
_refine_diff_density_min -0.14
_refine_ls_abs_structure_details
;
The absolute structure of the crystal was not determined in this experiment.
;
_refine_ls_extinction_method None
_refine_ls_goodness_of_fit_ref 1.1227
_refine_ls_hydrogen_treatment refxyz
_refine_ls_matrix_type full
_refine_ls_number_parameters 160
_refine_ls_number_reflns 1333
_refine_ls_number_restraints 1
_refine_ls_R_factor_all 0.0296
_refine_ls_R_factor_gt 0.0271
_refine_ls_shift/su_max 0.001044
_refine_ls_structure_factor_coef F
_refine_ls_weighting_details
;
Method, part 1, Chebychev polynomial,
(Carruthers & Watkin, 1979, Prince, 1982)
[weight] = 1.0/[A~0~*T~0~(x)+A~1~*T~1~(x) ... +A~n-1~]*T~n-1~(x)]
where A~i~ are the Chebychev coefficients listed below and x= Fcalc/Fmax
Method = Robust Weighting (Prince, 1982)
W = [weight] * [1-(deltaF/6*sigmaF)^2^]^2^
A~i~ are:
1.20 0.149 0.967
;
_refine_ls_weighting_scheme calc
_refine_ls_wR_factor_all 0.0335
_refine_ls_wR_factor_gt 0.0314
_refine_ls_wR_factor_ref 0.0314
_reflns_limit_h_max 34
_reflns_limit_h_min 0
_reflns_limit_k_max 7
_reflns_limit_k_min 0
_reflns_limit_l_max 10
_reflns_limit_l_min 0
_reflns_number_gt 1333
_reflns_number_total 1449
_reflns_threshold_expression I>2.0\s(I)
_oxford_diffrn_Wilson_B_factor 2.26
_oxford_diffrn_Wilson_scale 0.26
_oxford_refine_ls_scale 1.955(5)
_oxford_structure_analysis_title 'tranformed axes for std space group'
_cod_data_source_file c2sc20130e.txt
_cod_data_source_block she0712a
_cod_depositor_comments
;
The following automatic conversions were performed:

'_symmetry_cell_setting' value 'Orthorhombic' changed to
'orthorhombic' according to
/usr/data/users/saulius/automatic-downloads/retrospective/RSC/lib/dictionaries/cif_core.dic
dictionary named 'cif_core.dic' version 2.4.2 from 2011-04-26.

Automatic conversion script
Id: cif_fix_values 2281 2013-09-26 08:29:07Z andrius 

The following automatic conversions were performed:

'_exptl_crystal_density_meas' value 'not measured' was changed to '?'
- the value is perceived as not measured.

Automatic conversion script
Id: cif_fix_values 3008 2015-01-20 13:52:24Z robertas 
;
_cod_original_sg_symbol_H-M 'P c a 21 '
_cod_database_code 1515158

loop_
_symmetry_equiv_pos_as_xyz
x,y,z
-x+1/2,y,z+1/2
x+1/2,-y,z
-x,-y,z+1/2

loop_
_atom_site_label
_atom_site_type_symbol
_atom_site_fract_x
_atom_site_fract_y
_atom_site_fract_z
_atom_site_U_iso_or_equiv
_atom_site_occupancy
_atom_site_adp_type
O2 O 0.30119(4) -0.09713(17) 0.45356(18) 0.0330 1.0000 Uani
O8 O 0.31280(4) 0.56671(17) 1.07447(18) 0.0311 1.0000 Uani
O13 O 0.53435(3) 0.27893(16) 0.88937(17) 0.0299 1.0000 Uani
C1 C 0.29732(5) -0.0270(2) 0.6313(2) 0.0294 1.0000 Uani
C3 C 0.33672(5) 0.0726(2) 0.3745(2) 0.0297 1.0000 Uani
C4 C 0.35563(5) 0.2443(2) 0.4967(2) 0.0270 1.0000 Uani
C5 C 0.32993(4) 0.1806(2) 0.66576(19) 0.0228 1.0000 Uani
C6 C 0.33513(4) 0.32155(19) 0.83582(19) 0.0225 1.0000 Uani
C7 C 0.29307(5) 0.4341(2) 0.9285(2) 0.0272 1.0000 Uani
C9 C 0.36891(5) 0.5355(2) 1.0736(2) 0.0275 1.0000 Uani
C10 C 0.38521(4) 0.38788(19) 0.93102(18) 0.0222 1.0000 Uani
C11 C 0.44150(4) 0.30445(18) 0.89130(18) 0.0220 1.0000 Uani
C12 C 0.48932(4) 0.4197(2) 0.9437(2) 0.0263 1.0000 Uani
C14 C 0.51386(5) 0.0684(2) 0.8005(2) 0.0279 1.0000 Uani
C15 C 0.45793(5) 0.07433(19) 0.7972(2) 0.0256 1.0000 Uani
H11 H 0.2734(8) -0.122(4) 0.704(3) 0.0355 1.0000 Uiso
H31 H 0.3418(8) 0.057(4) 0.246(3) 0.0357 1.0000 Uiso
H41 H 0.3824(7) 0.390(4) 0.475(3) 0.0326 1.0000 Uiso
H71 H 0.2541(9) 0.446(3) 0.913(3) 0.0328 1.0000 Uiso
H91 H 0.3876(8) 0.605(3) 1.175(3) 0.0331 1.0000 Uiso
H121 H 0.4969(8) 0.580(3) 1.008(3) 0.0318 1.0000 Uiso
H141 H 0.5393(9) -0.052(4) 0.759(3) 0.0336 1.0000 Uiso
H151 H 0.4345(8) -0.051(3) 0.750(3) 0.0308 1.0000 Uiso

loop_
_atom_site_aniso_label
_atom_site_aniso_U_11
_atom_site_aniso_U_22
_atom_site_aniso_U_33
_atom_site_aniso_U_23
_atom_site_aniso_U_13
_atom_site_aniso_U_12
O2 0.0397(5) 0.0298(4) 0.0296(4) -0.0059(3) -0.0018(4) -0.0053(3)
O8 0.0287(4) 0.0360(4) 0.0285(4) -0.0089(4) 0.0028(3) 0.0031(3)
O13 0.0224(3) 0.0317(4) 0.0354(4) 0.0002(3) 0.0002(3) -0.0015(3)
C1 0.0321(5) 0.0280(5) 0.0281(5) -0.0025(4) 0.0002(4) -0.0048(4)
C3 0.0291(5) 0.0348(5) 0.0251(5) -0.0044(4) -0.0001(4) 0.0016(4)
C4 0.0236(4) 0.0332(5) 0.0243(5) -0.0015(4) 0.0019(4) -0.0021(4)
C5 0.0207(4) 0.0250(4) 0.0229(4) 0.0001(3) -0.0007(3) 0.0014(3)
C6 0.0213(4) 0.0234(4) 0.0228(4) -0.0006(4) 0.0004(3) -0.0002(3)
C7 0.0245(5) 0.0304(5) 0.0267(5) -0.0037(4) 0.0010(4) 0.0019(4)
C9 0.0262(5) 0.0310(4) 0.0252(5) -0.0052(4) 0.0001(4) 0.0009(4)
C10 0.0231(4) 0.0231(4) 0.0205(4) 0.0007(3) 0.0000(3) -0.0006(3)
C11 0.0228(4) 0.0226(4) 0.0204(4) 0.0009(3) -0.0005(3) 0.0002(3)
C12 0.0239(5) 0.0256(4) 0.0295(5) -0.0008(4) 0.0005(4) -0.0014(3)
C14 0.0251(5) 0.0278(5) 0.0309(5) -0.0007(5) 0.0006(4) 0.0032(4)
C15 0.0259(5) 0.0236(4) 0.0273(5) -0.0014(4) -0.0013(4) 0.0007(3)

loop_
_atom_type_symbol
_atom_type_scat_dispersion_real
_atom_type_scat_dispersion_imag
_atom_type_scat_Cromer_Mann_a1
_atom_type_scat_Cromer_Mann_b1
_atom_type_scat_Cromer_Mann_a2
_atom_type_scat_Cromer_Mann_b2
_atom_type_scat_Cromer_Mann_a3
_atom_type_scat_Cromer_Mann_b3
_atom_type_scat_Cromer_Mann_a4
_atom_type_scat_Cromer_Mann_b4
_atom_type_scat_Cromer_Mann_c
_atom_type_scat_source
C 0.0033 0.0016 2.3100 20.8439 1.0200 10.2075 1.5886 0.5687 0.8650 51.6512 0.2156 'International Tables Vol C 4.2.6.8 and 6.1.1.4'
H 0.0000 0.0000 0.4930 10.5109 0.3229 26.1257 0.1402 3.1424 0.0408 57.7998 0.0030 'International Tables Vol C 4.2.6.8 and 6.1.1.4'
O 0.0106 0.0060 3.0485 13.2771 2.2868 5.7011 1.5463 0.3239 0.8670 32.9089 0.2508 'International Tables Vol C 4.2.6.8 and 6.1.1.4'

loop_
_geom_angle_atom_site_label_1
_geom_angle_atom_site_label_2
_geom_angle_atom_site_label_3
_geom_angle
_geom_angle_publ_flag
C1 O2 C3 106.57(9) yes
C7 O8 C9 106.44(8) yes
C12 O13 C14 106.18(9) yes
O2 C1 C5 110.56(11) yes
O2 C1 H11 117.4(12) no
C5 C1 H11 132.0(12) no
O2 C3 C4 110.57(11) yes
O2 C3 H31 116.8(12) no
C4 C3 H31 132.5(12) no
C3 C4 C5 106.65(10) yes
C3 C4 H41 127.2(12) no
C5 C4 H41 126.1(12) no
C4 C5 C1 105.65(10) yes
C4 C5 C6 126.80(9) yes
C1 C5 C6 127.43(11) yes
C5 C6 C7 125.85(10) yes
C5 C6 C10 127.78(10) yes
C7 C6 C10 106.19(9) yes
O8 C7 C6 110.76(10) yes
O8 C7 H71 113.9(11) no
C6 C7 H71 135.3(12) no
O8 C9 C10 110.94(10) yes
O8 C9 H91 115.2(11) no
C10 C9 H91 133.6(11) no
C6 C10 C9 105.68(9) yes
C6 C10 C11 127.87(9) yes
C9 C10 C11 126.37(10) yes
C10 C11 C12 127.33(10) yes
C10 C11 C15 127.01(9) yes
C12 C11 C15 105.58(9) yes
O13 C12 C11 110.96(10) yes
O13 C12 H121 116.6(12) no
C11 C12 H121 132.4(12) no
O13 C14 C15 110.64(9) yes
O13 C14 H141 117.2(12) no
C15 C14 H141 132.2(12) no
C11 C15 C14 106.64(9) yes
C11 C15 H151 126.4(11) no
C14 C15 H151 126.8(11) no

loop_
_geom_bond_atom_site_label_1
_geom_bond_atom_site_label_2
_geom_bond_distance
_geom_bond_publ_flag
O2 C1 1.3720(16) yes
O2 C3 1.3648(16) yes
O8 C7 1.3701(14) yes
O8 C9 1.3688(14) yes
O13 C12 1.3738(13) yes
O13 C14 1.3704(14) yes
C1 C5 1.3612(15) yes
C1 H11 0.93(2) no
C3 C4 1.3524(17) yes
C3 H31 0.96(2) no
C4 C5 1.4390(14) yes
C4 H41 1.012(18) no
C5 C6 1.4644(14) yes
C6 C7 1.3610(15) yes
C6 C10 1.4454(14) yes
C7 H71 0.95(2) no
C9 C10 1.3651(15) yes
C9 H91 0.95(2) no
C10 C11 1.4608(14) yes
C11 C12 1.3607(14) yes
C11 C15 1.4408(14) yes
C12 H121 0.975(18) no
C14 C15 1.3553(15) yes
C14 H141 0.93(2) no
C15 H151 0.932(19) no

loop_
_geom_contact_atom_site_label_1
_geom_contact_atom_site_label_2
_geom_contact_distance
_geom_contact_site_symmetry_2
_geom_contact_publ_flag
O2 O8 3.323(2) 1_544 no
O2 C7 3.343(2) 2_544 no
O2 O8 3.388(1) 2_544 no
O2 C1 3.398(2) 2_554 no
O2 C7 3.587(1) 2_554 no
O8 C1 3.428(2) 2_565 no
O8 C3 3.447(2) 1_556 no
O8 C3 3.493(2) 1_566 no
O13 C9 3.451(2) 4_664 no
O13 C15 3.545(2) 4_655 no
C1 C7 3.566(2) 1_545 no
C1 C7 3.577(2) 2_554 no
C3 C9 3.373(2) 1_554 no
C4 C9 3.500(2) 1_554 no
C12 C14 3.583(2) 1_565 no

loop_
_geom_torsion_atom_site_label_1
_geom_torsion_atom_site_label_2
_geom_torsion_atom_site_label_3
_geom_torsion_atom_site_label_4
_geom_torsion
_geom_torsion_publ_flag
O2 C1 C5 C4 0.3(1) no
O2 C1 C5 C6 176.6(1) no
O2 C3 C4 C5 -0.5(1) no
O8 C7 C6 C5 -175.3(1) no
O8 C7 C6 C10 0.1(1) no
O8 C9 C10 C6 -0.1(1) no
O8 C9 C10 C11 -177.0(1) no
O13 C12 C11 C10 176.8(1) no
O13 C12 C11 C15 0.0(2) no
O13 C14 C15 C11 -0.3(2) no
C1 O2 C3 C4 0.7(1) no
C1 C5 C4 C3 0.1(1) no
C1 C5 C6 C7 -56.5(2) no
C1 C5 C6 C10 129.0(1) no
C3 O2 C1 C5 -0.6(1) no
C3 C4 C5 C6 -176.2(1) no
C4 C5 C6 C7 119.0(1) no
C4 C5 C6 C10 -55.5(2) no
C5 C6 C10 C9 175.3(1) no
C5 C6 C10 C11 -7.9(2) no
C6 C7 O8 C9 -0.2(1) no
C6 C10 C11 C12 159.2(1) no
C6 C10 C11 C15 -24.7(2) no
C7 O8 C9 C10 0.2(1) no
C7 C6 C10 C9 -0.0(1) no
C7 C6 C10 C11 176.8(1) no
C9 C10 C11 C12 -24.6(2) no
C9 C10 C11 C15 151.5(1) no
C10 C11 C15 C14 -176.6(1) no
C11 C12 O13 C14 -0.2(2) no
C12 O13 C14 C15 0.3(2) no
C12 C11 C15 C14 0.1(2) no
